data_4504725
loop_
_publ_author_name
'Burke, Nichola J.'
'Burrows, Andrew D.'
'Mahon, Mary F.'
'Warren, John E.'

_publ_section_title
;
 Incorporation of Dyes into Hydrogen-Bond Networks:&#x2009; The Structures
 and Properties of Guanidinium Sulfonate Derivatives Containing Ethyl
 Orange and 4-Aminoazobenzene-4&#x2018;-sulfonate
;
_journal_issue 2
_journal_name_full 'Crystal Growth &amp; Design'
_journal_page_first 546
_journal_paper_doi 10.1021/cg050499e
_journal_volume 6
_journal_year 2006
_chemical_formula_sum 'C15 H20 N6 O3 S'
_chemical_formula_weight 364.43
_chemical_name_systematic
;
 ?
;
_space_group_IT_number 29
_symmetry_cell_setting orthorhombic
_symmetry_space_group_name_Hall 'P 2c -2ac'
_symmetry_space_group_name_H-M 'P c a 21'
_atom_sites_solution_hydrogens geom
_atom_sites_solution_primary direct
_atom_sites_solution_secondary difmap
_audit_creation_method SHELXL-97
_cell_angle_alpha 90.00
_cell_angle_beta 90.00
_cell_angle_gamma 90.00
_cell_formula_units_Z 4
_cell_length_a 10.9424(5)
_cell_length_b 15.6353(8)
_cell_length_c 9.7921(5)
_cell_measurement_reflns_used 4073
_cell_measurement_temperature 150(2)
_cell_measurement_theta_max 28.42
_cell_measurement_theta_min 2.16
_cell_volume 1675.31(14)
_computing_cell_refinement 'Bruker SAINT V7.06a'
_computing_data_collection 'Bruker SMART'
_computing_data_reduction 'Bruker SAINT'
_computing_molecular_graphics 'ORTEX (P.McArdle, 1995)'
_computing_publication_material 'SHELXL-97/2 (Sheldrick,1997)'
_computing_structure_refinement 'Bruker SHELXTL'
_computing_structure_solution 'Bruker SHELXTL'
_diffrn_ambient_temperature 150(2)
_diffrn_measured_fraction_theta_full 0.987
_diffrn_measured_fraction_theta_max 0.987
_diffrn_measurement_device_type 'Bruker SMART CCD diffractometer'
_diffrn_measurement_method '\w rotation with narrow frames'
_diffrn_radiation_monochromator 'Silicon 111'
_diffrn_radiation_source 'Daresbury SRS station 9.8'
_diffrn_radiation_type Synchrotron
_diffrn_radiation_wavelength 0.67780
_diffrn_reflns_av_R_equivalents 0.0319
_diffrn_reflns_av_sigmaI/netI 0.0382
_diffrn_reflns_limit_h_max 15
_diffrn_reflns_limit_h_min -15
_diffrn_reflns_limit_k_max 20
_diffrn_reflns_limit_k_min -22
_diffrn_reflns_limit_l_max 13
_diffrn_reflns_limit_l_min -13
_diffrn_reflns_number 13925
_diffrn_reflns_theta_full 28.88
_diffrn_reflns_theta_max 28.88
_diffrn_reflns_theta_min 2.17
_exptl_absorpt_coefficient_mu 0.223
_exptl_absorpt_correction_T_max 0.998
_exptl_absorpt_correction_T_min 0.955
_exptl_absorpt_correction_type SADABS
_exptl_absorpt_process_details
;
 ?
;
_exptl_crystal_colour Orange
_exptl_crystal_density_diffrn 1.445
_exptl_crystal_density_method 'not measured'
_exptl_crystal_description Plate
_exptl_crystal_F_000 768
_exptl_crystal_size_max 0.14
_exptl_crystal_size_mid 0.06
_exptl_crystal_size_min 0.01
_refine_diff_density_max 0.515
_refine_diff_density_min -0.339
_refine_diff_density_rms 0.047
_refine_ls_abs_structure_details 'Flack H D (1983), Acta Cryst. A39, 876-881'
_refine_ls_abs_structure_Flack 0.04(6)
_refine_ls_extinction_coef 0.008(4)
_refine_ls_extinction_expression Fc^*^=kFc[1+0.001xFc^2^\l^3^/sin(2\q)]^-1/4^
_refine_ls_extinction_method SHELXL
_refine_ls_goodness_of_fit_ref 1.052
_refine_ls_hydrogen_treatment constr
_refine_ls_matrix_type full
_refine_ls_number_parameters 230
_refine_ls_number_reflns 4918
_refine_ls_number_restraints 1
_refine_ls_restrained_S_all 1.052
_refine_ls_R_factor_all 0.0471
_refine_ls_R_factor_gt 0.0391
_refine_ls_shift/su_max 0.001
_refine_ls_shift/su_mean 0.000
_refine_ls_structure_factor_coef Fsqd
_refine_ls_weighting_details 'calc w=1/[\s^2^(Fo^2^)+(0.0584P)^2^+0.1317P] where P=(Fo^2^+2Fc^2^)/3'
_refine_ls_weighting_scheme calc
_refine_ls_wR_factor_gt 0.0980
_refine_ls_wR_factor_ref 0.1018
_reflns_number_gt 4268
_reflns_number_total 4918
_reflns_threshold_expression >2sigma(I)
_cod_data_source_file cg050499esi20050926_121833.cif
_cod_data_source_block c:\compound_9\bath111
_cod_depositor_comments
;
The following automatic conversions were performed:

'_symmetry_cell_setting' value 'Orthorhombic' changed to
'orthorhombic' according to
/home/saulius/struct/CIF-dictionaries/cif_core.dic dictionary named
'cif_core.dic' version 2.4.1 from 2010-06-29.

Automatic conversion script
Id: cif_fix_values 1715 2011-07-08 13:25:40Z adriana 
;
_cod_original_sg_symbol_H-M Pca21
_cod_database_code 4504725

loop_
_symmetry_equiv_pos_as_xyz
'x, y, z'
'-x, -y, z+1/2'
'-x+1/2, y, z+1/2'
'x+1/2, -y, z'

loop_
_atom_site_label
_atom_site_type_symbol
_atom_site_fract_x
_atom_site_fract_y
_atom_site_fract_z
_atom_site_U_iso_or_equiv
_atom_site_adp_type
_atom_site_occupancy
_atom_site_symmetry_multiplicity
_atom_site_calc_flag
_atom_site_refinement_flags
S1 S 0.94796(4) 0.65766(3) 0.95274(5) 0.02577(11) Uani 1 1 d .
O1 O 0.87837(14) 0.61931(10) 0.84204(14) 0.0357(3) Uani 1 1 d .
O2 O 0.86522(14) 0.69834(10) 1.05029(14) 0.0392(4) Uani 1 1 d .
O3 O 1.03245(14) 0.60089(11) 1.0196(2) 0.0536(5) Uani 1 1 d .
N1 N 0.60613(18) 0.61360(13) 0.82134(15) 0.0363(4) Uani 1 1 d .
H1B H 0.5625 0.6095 0.7461 0.044 Uiso 1 1 calc R
H1A H 0.6856 0.6216 0.8163 0.044 Uiso 1 1 calc R
N2 N 0.62217(15) 0.61321(12) 1.05268(16) 0.0333(4) Uani 1 1 d .
H2B H 0.5895 0.6089 1.1345 0.040 Uiso 1 1 calc R
H2A H 0.7014 0.6212 1.0439 0.040 Uiso 1 1 calc R
N3 N 0.43243(13) 0.59573(10) 0.95217(18) 0.0296(3) Uani 1 1 d .
N4 N 1.26894(13) 0.91025(10) 0.67067(15) 0.0244(3) Uani 1 1 d .
N5 N 1.21778(13) 0.97205(10) 0.61079(16) 0.0251(3) Uani 1 1 d .
N6 N 1.48151(13) 1.16917(11) 0.23860(16) 0.0284(3) Uani 1 1 d .
H6A H 1.4503 1.2179 0.2103 0.034 Uiso 1 1 calc R
H6B H 1.5519 1.1513 0.2059 0.034 Uiso 1 1 calc R
C1 C 0.55196(17) 0.60772(11) 0.9426(2) 0.0282(3) Uani 1 1 d .
C2 C 0.3569(2) 0.58778(16) 0.8295(2) 0.0392(5) Uani 1 1 d .
H1 H 0.3595 0.6415 0.7781 0.059 Uiso 1 1 calc R
H2 H 0.2724 0.5753 0.8560 0.059 Uiso 1 1 calc R
H2C H 0.3883 0.5412 0.7725 0.059 Uiso 1 1 calc R
C3 C 0.37485(18) 0.58622(16) 1.0860(2) 0.0347(4) Uani 1 1 d .
H3A H 0.4105 0.5370 1.1334 0.052 Uiso 1 1 calc R
H3B H 0.2868 0.5772 1.0743 0.052 Uiso 1 1 calc R
H3C H 0.3886 0.6381 1.1400 0.052 Uiso 1 1 calc R
C4 C 1.03713(15) 0.73922(11) 0.87596(17) 0.0234(3) Uani 1 1 d .
C5 C 0.99191(16) 0.78461(13) 0.76425(18) 0.0260(3) Uani 1 1 d .
H5 H 0.9105 0.7753 0.7340 0.031 Uiso 1 1 calc R
C6 C 1.06551(15) 0.84319(11) 0.69726(18) 0.0250(4) Uani 1 1 d .
H6 H 1.0349 0.8741 0.6211 0.030 Uiso 1 1 calc R
C7 C 1.18517(15) 0.85659(11) 0.74244(17) 0.0228(3) Uani 1 1 d .
C8 C 1.22893(15) 0.81306(12) 0.85613(18) 0.0254(3) Uani 1 1 d .
H8 H 1.3099 0.8230 0.8874 0.031 Uiso 1 1 calc R
C9 C 1.15469(15) 0.75528(12) 0.92384(17) 0.0250(3) Uani 1 1 d .
H9 H 1.1839 0.7266 1.0029 0.030 Uiso 1 1 calc R
C10 C 1.29370(14) 1.02073(11) 0.52432(18) 0.0231(3) Uani 1 1 d .
C11 C 1.24521(16) 1.09811(12) 0.4787(2) 0.0292(4) Uani 1 1 d .
H11 H 1.1677 1.1163 0.5113 0.035 Uiso 1 1 calc R
C12 C 1.30796(16) 1.14853(12) 0.3871(2) 0.0291(4) Uani 1 1 d .
H12 H 1.2750 1.2021 0.3599 0.035 Uiso 1 1 calc R
C13 C 1.42039(15) 1.12107(12) 0.33362(17) 0.0234(3) Uani 1 1 d .
C14 C 1.46996(14) 1.04333(11) 0.38039(18) 0.0236(3) Uani 1 1 d .
H14 H 1.5466 1.0242 0.3463 0.028 Uiso 1 1 calc R
C15 C 1.40813(14) 0.99478(11) 0.47517(17) 0.0233(3) Uani 1 1 d .
H15 H 1.4434 0.9431 0.5076 0.028 Uiso 1 1 calc R

loop_
_atom_site_aniso_label
_atom_site_aniso_U_11
_atom_site_aniso_U_22
_atom_site_aniso_U_33
_atom_site_aniso_U_23
_atom_site_aniso_U_13
_atom_site_aniso_U_12
S1 0.03073(19) 0.0278(2) 0.01879(18) 0.00322(17) -0.00169(17) -0.00496(15)
O1 0.0453(8) 0.0437(8) 0.0181(6) -0.0045(6) 0.0017(6) -0.0163(7)
O2 0.0489(8) 0.0464(9) 0.0221(6) -0.0077(6) 0.0109(6) -0.0181(7)
O3 0.0414(8) 0.0425(9) 0.0768(12) 0.0318(9) -0.0163(8) -0.0080(7)
N1 0.0474(10) 0.0453(11) 0.0164(7) 0.0020(7) 0.0065(7) -0.0017(8)
N2 0.0302(8) 0.0505(11) 0.0194(7) -0.0013(7) 0.0033(6) -0.0059(7)
N3 0.0330(7) 0.0361(8) 0.0198(6) 0.0005(7) -0.0045(7) 0.0007(6)
N4 0.0245(7) 0.0291(8) 0.0195(7) 0.0006(5) 0.0000(5) -0.0023(5)
N5 0.0259(7) 0.0282(7) 0.0212(7) 0.0003(6) 0.0042(5) -0.0020(6)
N6 0.0238(7) 0.0319(8) 0.0295(8) 0.0087(6) 0.0038(6) 0.0023(6)
C1 0.0374(8) 0.0282(8) 0.0191(8) 0.0016(7) 0.0024(7) 0.0001(7)
C2 0.0453(12) 0.0431(13) 0.0290(10) -0.0049(9) -0.0136(9) 0.0073(9)
C3 0.0313(9) 0.0458(13) 0.0269(9) 0.0005(8) 0.0037(7) -0.0012(8)
C4 0.0254(7) 0.0257(8) 0.0192(8) 0.0020(6) 0.0016(6) 0.0007(6)
C5 0.0243(7) 0.0314(9) 0.0223(8) 0.0034(7) -0.0007(6) -0.0018(6)
C6 0.0254(8) 0.0293(9) 0.0204(8) 0.0050(6) -0.0016(6) 0.0004(6)
C7 0.0233(7) 0.0261(8) 0.0191(7) 0.0001(6) 0.0025(6) -0.0004(6)
C8 0.0231(7) 0.0316(9) 0.0216(8) 0.0028(7) -0.0012(6) -0.0002(6)
C9 0.0274(8) 0.0295(9) 0.0182(8) 0.0024(6) -0.0007(6) 0.0004(6)
C10 0.0225(7) 0.0277(9) 0.0193(8) 0.0003(6) 0.0013(6) -0.0026(6)
C11 0.0223(7) 0.0312(9) 0.0341(11) 0.0021(7) 0.0067(6) 0.0025(6)
C12 0.0251(8) 0.0288(9) 0.0334(10) 0.0062(7) 0.0015(7) 0.0040(7)
C13 0.0228(7) 0.0274(9) 0.0199(8) 0.0003(6) 0.0000(6) -0.0038(6)
C14 0.0213(7) 0.0290(9) 0.0206(8) -0.0010(6) 0.0010(6) -0.0008(6)
C15 0.0226(6) 0.0262(8) 0.0213(8) 0.0022(6) -0.0024(6) 0.0002(6)

loop_
_atom_type_symbol
_atom_type_description
_atom_type_scat_dispersion_real
_atom_type_scat_dispersion_imag
_atom_type_scat_source
C C 0.0033 0.0016 'International Tables Vol C Tables 4.2.6.8 and 6.1.1.4'
H H 0.0000 0.0000 'International Tables Vol C Tables 4.2.6.8 and 6.1.1.4'
N N 0.0061 0.0033 'International Tables Vol C Tables 4.2.6.8 and 6.1.1.4'
O O 0.0106 0.0060 'International Tables Vol C Tables 4.2.6.8 and 6.1.1.4'
S S 0.1246 0.1234 'International Tables Vol C Tables 4.2.6.8 and 6.1.1.4'

loop_
_geom_angle_atom_site_label_1
_geom_angle_atom_site_label_2
_geom_angle_atom_site_label_3
_geom_angle
O3 S1 O1 114.90(11)
O3 S1 O2 111.67(12)
O1 S1 O2 110.01(8)
O3 S1 C4 106.43(8)
O1 S1 C4 105.59(8)
O2 S1 C4 107.76(8)
C1 N3 C3 120.25(17)
C1 N3 C2 120.76(18)
C3 N3 C2 118.93(15)
N5 N4 C7 113.21(14)
N4 N5 C10 115.55(14)
N3 C1 N2 121.54(18)
N3 C1 N1 120.88(19)
N2 C1 N1 117.57(16)
C9 C4 C5 120.02(16)
C9 C4 S1 119.70(13)
C5 C4 S1 120.22(13)
C6 C5 C4 120.11(16)
C5 C6 C7 119.60(16)
C8 C7 C6 120.19(16)
C8 C7 N4 117.44(15)
C6 C7 N4 122.25(16)
C9 C8 C7 120.07(16)
C8 C9 C4 119.91(15)
C11 C10 C15 118.75(15)
C11 C10 N5 115.89(14)
C15 C10 N5 125.21(16)
C12 C11 C10 121.03(16)
C11 C12 C13 120.30(17)
N6 C13 C12 120.84(17)
N6 C13 C14 120.45(15)
C12 C13 C14 118.71(16)
C15 C14 C13 120.40(15)
C14 C15 C10 120.73(16)

loop_
_geom_bond_atom_site_label_1
_geom_bond_atom_site_label_2
_geom_bond_distance
S1 O3 1.4390(16)
S1 O1 1.4541(14)
S1 O2 1.4617(15)
S1 C4 1.7730(18)
N1 C1 1.330(2)
N2 C1 1.327(2)
N3 C1 1.325(2)
N3 C3 1.461(3)
N3 C2 1.463(3)
N4 N5 1.261(2)
N4 C7 1.428(2)
N5 C10 1.409(2)
N6 C13 1.371(2)
C4 C9 1.392(2)
C4 C5 1.395(2)
C5 C6 1.385(2)
C6 C7 1.398(2)
C7 C8 1.390(2)
C8 C9 1.384(2)
C10 C11 1.395(2)
C10 C15 1.401(2)
C11 C12 1.378(3)
C12 C13 1.404(2)
C13 C14 1.408(3)
C14 C15 1.377(2)

loop_
_cod_related_entry_id
_cod_related_entry_database
_cod_related_entry_code
1 ChemSpider 30661473
